data_2240790
loop_
_publ_author_name
'Akhazzane, Mohamed'
'Al Houari, Ghali'
'El Yazidi, Mohamed'
'Saadi, Mohamed'
'El Ammari, Lahcen'

_publ_section_title
;
 Crystal structure of
 (<i>E</i>)-4-ethyl-2-(4-methoxybenzylidene)-3,4-dihydronaphthalen-1(2<i>H</i>)-one
;
_journal_coeditor_code HB7434
_journal_issue 6
_journal_name_full 'Acta Crystallographica Section E'
_journal_page_first o432
_journal_paper_doi 10.1107/S205698901501004X
_journal_volume 71
_journal_year 2015
_chemical_formula_iupac 'C20 H20 O2'
_chemical_formula_moiety 'C20 H20 O2'
_chemical_formula_sum 'C20 H20 O2'
_chemical_formula_weight 292.36
_chemical_melting_point 383
_chemical_name_systematic
;
(<i>E</i>)-4-Ethyl-2-(4-methoxybenzylidene)-3,4-dihydronaphthalen-1(2<i>H</i>)-\
one
;
_space_group_crystal_system monoclinic
_space_group_IT_number 14
_space_group_name_Hall '-P 2ybc'
_space_group_name_H-M_alt 'P 1 21/c 1'
_symmetry_space_group_name_Hall '-P 2ybc'
_symmetry_space_group_name_H-M 'P 1 21/c 1'
_atom_sites_solution_hydrogens geom
_audit_creation_method SHELXL-2013
_cell_angle_alpha 90
_cell_angle_beta 110.721(3)
_cell_angle_gamma 90
_cell_formula_units_Z 4
_cell_length_a 12.0411(13)
_cell_length_b 8.9698(9)
_cell_length_c 15.5832(18)
_cell_measurement_reflns_used 4068
_cell_measurement_temperature 296(2)
_cell_measurement_theta_max 28.697
_cell_measurement_theta_min 2.666
_cell_volume 1574.2(3)
_computing_cell_refinement
;
SAINT (Bruker, 2009)
;
_computing_data_collection
;
APEX2 (Bruker, 2009)
;
_computing_data_reduction
;
SAINT (Bruker, 2009)
;
_computing_molecular_graphics
;
ORTEPIII (Burnett & Johnson, 1996) and ORTEP-3 for Windows (Farrugia,
2012)
;
_computing_publication_material
;
PLATON (Spek, 2009) and publCIF (Westrip, 2010)
;
_computing_structure_refinement
;
SHELXL2013 (Sheldrick, 2015)
;
_computing_structure_solution
;
SHELXS2013 (Sheldrick, 2008)
;
_diffrn_ambient_temperature 296(2)
_diffrn_measured_fraction_theta_full 1.000
_diffrn_measured_fraction_theta_max 1.000
_diffrn_measurement_device_type 'Bruker X8 APEX CCD'
_diffrn_measurement_method '\f and \w scans'
_diffrn_radiation_monochromator graphite
_diffrn_radiation_source 'fine-focus sealed tube'
_diffrn_radiation_type MoK\a
_diffrn_radiation_wavelength 0.71073
_diffrn_reflns_av_R_equivalents 0.0459
_diffrn_reflns_limit_h_max 16
_diffrn_reflns_limit_h_min -14
_diffrn_reflns_limit_k_max 12
_diffrn_reflns_limit_k_min -12
_diffrn_reflns_limit_l_max 21
_diffrn_reflns_limit_l_min -20
_diffrn_reflns_number 25378
_diffrn_reflns_theta_full 25.242
_diffrn_reflns_theta_max 28.697
_diffrn_reflns_theta_min 2.666
_exptl_absorpt_coefficient_mu 0.078
_exptl_absorpt_correction_type none
_exptl_crystal_colour Colourless
_exptl_crystal_density_diffrn 1.234
_exptl_crystal_description needles
_exptl_crystal_F_000 624
_exptl_crystal_size_max 0.38
_exptl_crystal_size_mid 0.16
_exptl_crystal_size_min 0.12
_refine_diff_density_max 0.160
_refine_diff_density_min -0.150
_refine_ls_extinction_coef 0.0088(16)
_refine_ls_extinction_expression Fc^*^=kFc[1+0.001xFc^2^\l^3^/sin(2\q)]^-1/4^
_refine_ls_extinction_method
;
SHELXL2013 (Sheldrick, 2015)
;
_refine_ls_goodness_of_fit_ref 1.008
_refine_ls_hydrogen_treatment constr
_refine_ls_matrix_type full
_refine_ls_number_parameters 200
_refine_ls_number_reflns 4068
_refine_ls_number_restraints 0
_refine_ls_restrained_S_all 1.008
_refine_ls_R_factor_all 0.0843
_refine_ls_R_factor_gt 0.0462
_refine_ls_shift/su_max 0.000
_refine_ls_shift/su_mean 0.000
_refine_ls_structure_factor_coef Fsqd
_refine_ls_weighting_details 'w=1/[\s^2^(Fo^2^)+(0.0546P)^2^+0.2497P] where P=(Fo^2^+2Fc^2^)/3'
_refine_ls_weighting_scheme calc
_refine_ls_wR_factor_gt 0.1090
_refine_ls_wR_factor_ref 0.1292
_reflns_number_gt 2552
_reflns_number_total 4068
_reflns_threshold_expression I>2\s(I)
_cod_data_source_file hb7434sup1.cif
_cod_data_source_block I
_cod_database_code 2240790
_shelx_space_group_comment
;
The symmetry employed for this shelxl refinement is uniquely defined
by the following loop, which should always be used as a source of
symmetry information in preference to the above space-group names.
They are only intended as comments.
;
_shelxl_version_number .2013

loop_
_space_group_symop_operation_xyz
'x, y, z'
'-x, y+1/2, -z+1/2'
'-x, -y, -z'
'x, -y-1/2, z-1/2'

loop_
_atom_site_type_symbol
_atom_site_label
_atom_site_fract_x
_atom_site_fract_y
_atom_site_fract_z
_atom_site_U_iso_or_equiv
_atom_site_adp_type
_atom_site_calc_flag
_atom_site_occupancy
C C1 0.64653(13) 0.60708(16) 0.83826(9) 0.0452(3) Uani d 1
C C2 0.52292(13) 0.64122(14) 0.83030(9) 0.0415(3) Uani d 1
C C3 0.49026(15) 0.62928(17) 0.90761(10) 0.0520(4) Uani d 1
H H3 0.5468 0.6017 0.9636 0.062 Uiso calc 1
C C4 0.37607(17) 0.65769(19) 0.90212(11) 0.0614(4) Uani d 1
H H4 0.3552 0.6486 0.9539 0.074 Uiso calc 1
C C5 0.29205(16) 0.6999(2) 0.81910(12) 0.0621(4) Uani d 1
H H5 0.2144 0.7191 0.8150 0.075 Uiso calc 1
C C6 0.32321(14) 0.71366(17) 0.74230(10) 0.0514(4) Uani d 1
H H6 0.2662 0.7429 0.6870 0.062 Uiso calc 1
C C7 0.43793(12) 0.68471(14) 0.74609(9) 0.0405(3) Uani d 1
C C8 0.47260(12) 0.69755(15) 0.66233(9) 0.0415(3) Uani d 1
H H8 0.4205 0.7717 0.6213 0.050 Uiso calc 1
C C9 0.60029(13) 0.75335(16) 0.68939(10) 0.0466(4) Uani d 1
H H9A 0.6231 0.7542 0.6356 0.056 Uiso calc 1
H H9B 0.6047 0.8549 0.7118 0.056 Uiso calc 1
C C10 0.68618(12) 0.65723(15) 0.76252(9) 0.0432(3) Uani d 1
C C11 0.79269(12) 0.60980(17) 0.76459(10) 0.0485(4) Uani d 1
H H11 0.8315 0.5479 0.8140 0.058 Uiso calc 1
C C12 0.85911(12) 0.63703(16) 0.70394(10) 0.0464(3) Uani d 1
C C13 0.84423(13) 0.75855(17) 0.64532(11) 0.0521(4) Uani d 1
H H13 0.7884 0.8310 0.6440 0.063 Uiso calc 1
C C14 0.91024(13) 0.77445(17) 0.58897(11) 0.0530(4) Uani d 1
H H14 0.8978 0.8561 0.5499 0.064 Uiso calc 1
C C15 0.99443(13) 0.66918(18) 0.59086(11) 0.0525(4) Uani d 1
C C16 1.01364(15) 0.5491(2) 0.65050(12) 0.0643(5) Uani d 1
H H16 1.0715 0.4788 0.6531 0.077 Uiso calc 1
C C17 0.94721(14) 0.53437(19) 0.70550(12) 0.0602(4) Uani d 1
H H17 0.9612 0.4534 0.7452 0.072 Uiso calc 1
C C18 0.45730(13) 0.55031(17) 0.60935(10) 0.0509(4) Uani d 1
H H18A 0.4894 0.5627 0.5608 0.061 Uiso calc 1
H H18B 0.5042 0.4744 0.6508 0.061 Uiso calc 1
C C19 0.33144(15) 0.4944(2) 0.56723(12) 0.0692(5) Uani d 1
H H19A 0.3303 0.4052 0.5329 0.104 Uiso calc 1
H H19C 0.2833 0.5692 0.5271 0.104 Uiso calc 1
H H19B 0.3006 0.4732 0.6149 0.104 Uiso calc 1
O O2 1.06414(11) 0.67254(15) 0.53835(9) 0.0708(4) Uani d 1
C C20 1.05297(19) 0.7950(2) 0.47844(14) 0.0811(6) Uani d 1
H H20A 1.1071 0.7828 0.4462 0.122 Uiso calc 1
H H20B 1.0711 0.8857 0.5134 0.122 Uiso calc 1
H H20C 0.9731 0.7995 0.4352 0.122 Uiso calc 1
O O1 0.71294(10) 0.54013(13) 0.90568(7) 0.0630(3) Uani d 1

loop_
_atom_site_aniso_label
_atom_site_aniso_U_11
_atom_site_aniso_U_22
_atom_site_aniso_U_33
_atom_site_aniso_U_12
_atom_site_aniso_U_13
_atom_site_aniso_U_23
C1 0.0520(8) 0.0409(7) 0.0352(7) -0.0027(6) 0.0061(6) 0.0005(6)
C2 0.0554(8) 0.0349(7) 0.0328(7) -0.0029(6) 0.0138(6) -0.0014(5)
C3 0.0705(11) 0.0487(8) 0.0354(7) -0.0050(7) 0.0167(7) -0.0013(6)
C4 0.0812(12) 0.0662(11) 0.0471(9) -0.0006(9) 0.0356(9) -0.0030(8)
C5 0.0641(10) 0.0721(11) 0.0578(10) 0.0081(8) 0.0311(9) -0.0022(9)
C6 0.0540(9) 0.0578(9) 0.0428(8) 0.0075(7) 0.0179(7) 0.0000(7)
C7 0.0511(8) 0.0347(7) 0.0354(7) 0.0002(6) 0.0150(6) -0.0028(6)
C8 0.0475(8) 0.0427(7) 0.0324(7) 0.0081(6) 0.0119(6) 0.0052(6)
C9 0.0515(8) 0.0464(8) 0.0421(8) 0.0026(6) 0.0170(7) 0.0080(6)
C10 0.0461(8) 0.0407(7) 0.0377(7) -0.0043(6) 0.0086(6) -0.0005(6)
C11 0.0450(8) 0.0477(8) 0.0435(8) -0.0032(6) 0.0043(6) 0.0020(6)
C12 0.0367(7) 0.0495(8) 0.0461(8) -0.0051(6) 0.0060(6) -0.0018(7)
C13 0.0423(8) 0.0444(8) 0.0663(10) -0.0017(6) 0.0151(7) 0.0018(7)
C14 0.0443(8) 0.0502(9) 0.0592(9) -0.0053(7) 0.0119(7) 0.0068(7)
C15 0.0413(8) 0.0611(9) 0.0507(9) -0.0044(7) 0.0110(7) -0.0033(7)
C16 0.0520(10) 0.0674(11) 0.0740(11) 0.0157(8) 0.0227(9) 0.0117(9)
C17 0.0490(9) 0.0637(10) 0.0617(10) 0.0096(7) 0.0120(8) 0.0167(8)
C18 0.0550(9) 0.0558(9) 0.0396(8) 0.0073(7) 0.0138(7) -0.0057(7)
C19 0.0635(11) 0.0683(11) 0.0614(10) 0.0017(9) 0.0042(9) -0.0173(9)
O2 0.0642(7) 0.0829(9) 0.0717(8) 0.0064(6) 0.0320(6) 0.0094(7)
C20 0.0813(14) 0.0945(15) 0.0748(13) -0.0010(11) 0.0367(11) 0.0165(11)
O1 0.0627(7) 0.0745(8) 0.0423(6) 0.0079(6) 0.0068(5) 0.0166(5)

loop_
_atom_type_symbol
_atom_type_description
_atom_type_scat_dispersion_real
_atom_type_scat_dispersion_imag
_atom_type_scat_source
C C 0.0033 0.0016 'International Tables Vol C Tables 4.2.6.8 and 6.1.1.4'
H H 0.0000 0.0000 'International Tables Vol C Tables 4.2.6.8 and 6.1.1.4'
O O 0.0106 0.0060 'International Tables Vol C Tables 4.2.6.8 and 6.1.1.4'

loop_
_geom_angle_atom_site_label_1
_geom_angle_atom_site_label_2
_geom_angle_atom_site_label_3
_geom_angle
O1 C1 C2 120.23(13)
O1 C1 C10 122.05(14)
C2 C1 C10 117.72(12)
C3 C2 C7 119.51(14)
C3 C2 C1 119.53(13)
C7 C2 C1 120.95(12)
C4 C3 C2 120.93(14)
C4 C3 H3 119.5
C2 C3 H3 119.5
C3 C4 C5 119.65(15)
C3 C4 H4 120.2
C5 C4 H4 120.2
C6 C5 C4 120.12(16)
C6 C5 H5 119.9
C4 C5 H5 119.9
C5 C6 C7 121.25(15)
C5 C6 H6 119.4
C7 C6 H6 119.4
C6 C7 C2 118.54(13)
C6 C7 C8 121.70(12)
C2 C7 C8 119.76(13)
C7 C8 C9 110.23(11)
C7 C8 C18 112.49(12)
C9 C8 C18 110.38(11)
C7 C8 H8 107.9
C9 C8 H8 107.9
C18 C8 H8 107.9
C10 C9 C8 112.04(11)
C10 C9 H9A 109.2
C8 C9 H9A 109.2
C10 C9 H9B 109.2
C8 C9 H9B 109.2
H9A C9 H9B 107.9
C11 C10 C1 117.18(13)
C11 C10 C9 126.41(13)
C1 C10 C9 116.38(12)
C10 C11 C12 132.10(14)
C10 C11 H11 114.0
C12 C11 H11 114.0
C13 C12 C17 116.60(14)
C13 C12 C11 125.69(14)
C17 C12 C11 117.70(14)
C14 C13 C12 121.82(15)
C14 C13 H13 119.1
C12 C13 H13 119.1
C15 C14 C13 119.92(15)
C15 C14 H14 120.0
C13 C14 H14 120.0
O2 C15 C14 125.17(15)
O2 C15 C16 115.27(15)
C14 C15 C16 119.56(15)
C17 C16 C15 119.89(15)
C17 C16 H16 120.1
C15 C16 H16 120.1
C16 C17 C12 122.17(15)
C16 C17 H17 118.9
C12 C17 H17 118.9
C19 C18 C8 115.56(13)
C19 C18 H18A 108.4
C8 C18 H18A 108.4
C19 C18 H18B 108.4
C8 C18 H18B 108.4
H18A C18 H18B 107.5
C18 C19 H19A 109.5
C18 C19 H19C 109.5
H19A C19 H19C 109.5
C18 C19 H19B 109.5
H19A C19 H19B 109.5
H19C C19 H19B 109.5
C15 O2 C20 118.51(14)
O2 C20 H20A 109.5
O2 C20 H20B 109.5
H20A C20 H20B 109.5
O2 C20 H20C 109.5
H20A C20 H20C 109.5
H20B C20 H20C 109.5

loop_
_geom_bond_atom_site_label_1
_geom_bond_atom_site_label_2
_geom_bond_distance
C1 O1 1.2285(16)
C1 C2 1.481(2)
C1 C10 1.491(2)
C2 C3 1.3975(19)
C2 C7 1.4040(19)
C3 C4 1.371(2)
C3 H3 0.9300
C4 C5 1.384(2)
C4 H4 0.9300
C5 C6 1.381(2)
C5 H5 0.9300
C6 C7 1.386(2)
C6 H6 0.9300
C7 C8 1.5089(18)
C8 C9 1.528(2)
C8 C18 1.5337(19)
C8 H8 0.9800
C9 C10 1.5092(19)
C9 H9A 0.9700
C9 H9B 0.9700
C10 C11 1.341(2)
C11 C12 1.459(2)
C11 H11 0.9300
C12 C13 1.392(2)
C12 C17 1.398(2)
C13 C14 1.385(2)
C13 H13 0.9300
C14 C15 1.378(2)
C14 H14 0.9300
C15 O2 1.3644(19)
C15 C16 1.387(2)
C16 C17 1.370(2)
C16 H16 0.9300
C17 H17 0.9300
C18 C19 1.508(2)
C18 H18A 0.9700
C18 H18B 0.9700
C19 H19A 0.9600
C19 H19C 0.9600
C19 H19B 0.9600
O2 C20 1.417(2)
C20 H20A 0.9600
C20 H20B 0.9600
C20 H20C 0.9600

_cod_database_fobs_code 2240790
